data_2011479
loop_
_publ_author_name
'Shanmuga Sundara Raj, S.'
'Fun, Hoong-Kun'
'Zhang, Xuan-Jun'
'Tian, Yu-Peng'
'Xie, Fu-Xin'
'Ma, Ji-Long'

_publ_section_title
;
 4-(<i>N</i>-Hydroxyethyl-<i>N</i>-methylamino)benzaldehyde
 thiosemicarbazone
;
_journal_issue 10
_journal_name_full 'Acta Crystallographica Section C'
_journal_page_first 1238
_journal_page_last 1239
_journal_paper_doi 10.1107/S0108270100010180
_journal_volume 56
_journal_year 2000
_chemical_formula_sum 'C11 H16 N4 O S'
_chemical_formula_weight 252.34
_chemical_name_systematic
;
4-[N-methyl-N-hydroxyethyl)amino]benzaldehyde thiosemicarbazone
;
_space_group_IT_number 14
_symmetry_cell_setting monoclinic
_symmetry_space_group_name_Hall '-P 2ybc'
_symmetry_space_group_name_H-M 'P 1 21/c 1'
_audit_creation_method SHELXL-97
_cell_angle_alpha 90.00
_cell_angle_beta 112.5170(10)
_cell_angle_gamma 90.00
_cell_formula_units_Z 4
_cell_length_a 14.7856(3)
_cell_length_b 7.75650(10)
_cell_length_c 11.9571(2)
_cell_measurement_reflns_used 4020
_cell_measurement_temperature 293(2)
_cell_measurement_theta_max 28.33
_cell_measurement_theta_min 1.49
_cell_volume 1266.75(4)
_computing_cell_refinement 'SAINT (Siemens, 1996)'
_computing_data_collection 'SMART (Siemens, 1996)'
_computing_data_reduction SAINT
_computing_molecular_graphics SHELXTL
_computing_publication_material 'SHELXTL and PLATON (Spek, 1990)'
_computing_structure_refinement SHELXTL
_computing_structure_solution 'SHELXTL (Sheldrick, 1997)'
_diffrn_ambient_temperature 293(2)
_diffrn_detector_area_resol_mean 8.33
_diffrn_measured_fraction_theta_full .985
_diffrn_measured_fraction_theta_max .985
_diffrn_measurement_device_type
;
Siemens SMART CCD area detector diffractometer
;
_diffrn_measurement_method '\w scans'
_diffrn_radiation_monochromator graphite
_diffrn_radiation_source 'fine-focus sealed tube'
_diffrn_radiation_type MoK\a
_diffrn_radiation_wavelength .71073
_diffrn_reflns_av_R_equivalents .0654
_diffrn_reflns_av_sigmaI/netI .0774
_diffrn_reflns_limit_h_max 19
_diffrn_reflns_limit_h_min -19
_diffrn_reflns_limit_k_max 10
_diffrn_reflns_limit_k_min -9
_diffrn_reflns_limit_l_max 14
_diffrn_reflns_limit_l_min -15
_diffrn_reflns_number 8696
_diffrn_reflns_theta_full 28.23
_diffrn_reflns_theta_max 28.23
_diffrn_reflns_theta_min 1.49
_exptl_absorpt_coefficient_mu .246
_exptl_absorpt_correction_T_max .9664
_exptl_absorpt_correction_T_min .8994
_exptl_absorpt_correction_type empirical
_exptl_absorpt_process_details '(SADABS; Sheldrick, 1996)'
_exptl_crystal_colour yellow
_exptl_crystal_density_diffrn 1.323
_exptl_crystal_density_method 'not measured'
_exptl_crystal_description slab
_exptl_crystal_F_000 536
_exptl_crystal_size_max .44
_exptl_crystal_size_mid .32
_exptl_crystal_size_min .14
_refine_diff_density_max .693
_refine_diff_density_min -.532
_refine_ls_extinction_method none
_refine_ls_goodness_of_fit_ref .932
_refine_ls_hydrogen_treatment constr
_refine_ls_matrix_type full
_refine_ls_number_parameters 154
_refine_ls_number_reflns 3071
_refine_ls_number_restraints 0
_refine_ls_restrained_S_all .932
_refine_ls_R_factor_all .0865
_refine_ls_R_factor_gt .0611
_refine_ls_shift/su_max <0.001
_refine_ls_shift/su_mean .000
_refine_ls_structure_factor_coef Fsqd
_refine_ls_weighting_details 'calc w = 1/[\s^2^(Fo^2^)+(0.1109P)^2^] where P=(Fo^2^+2Fc^2^)/3'
_refine_ls_weighting_scheme calc
_refine_ls_wR_factor_ref .1166
_reflns_number_gt 1860
_reflns_number_total 3071
_reflns_threshold_expression I>2\s(I)
_cod_data_source_file sk1408.cif
_cod_data_source_block I
_cod_depositor_comments
;
The following automatic conversions were performed:
'_symmetry_cell_setting' value 'Monoclinic' changed to 'monoclinic'
according to '/home/saulius/struct/CIF-dictionaries/cif_core.dic'
dictionary named 'cif_core.dic' version 2.4.1 from 2010-06-29.

Automatic conversion script
Id: cif_fix_enum 1527 2010-12-29 10:47:43Z saulius 

The following automatic conversions were performed:

'_symmetry_cell_setting' value 'Monoclinic' changed to 'monoclinic'
according to /home/saulius/struct/CIF-dictionaries/cif_core.dic
dictionary named 'cif_core.dic' version 2.4.1 from 2010-06-29.

Automatic conversion script
Id: cif_fix_values 1715 2011-07-08 13:25:40Z adriana 
;
_cod_original_sg_symbol_H-M 'P 21/c'
_cod_database_code 2011479
_cod_database_fobs_code 2011479

loop_
_symmetry_equiv_pos_as_xyz
x,y,z
-x,1/2+y,1/2-z
-x,-y,-z
x,1/2-y,1/2+z

loop_
_atom_site_label
_atom_site_fract_x
_atom_site_fract_y
_atom_site_fract_z
_atom_site_U_iso_or_equiv
_atom_site_adp_type
_atom_site_calc_flag
_atom_site_refinement_flags
_atom_site_occupancy
_atom_site_disorder_assembly
_atom_site_disorder_group
_atom_site_type_symbol
S1 .36457(5) .32764(11) .34616(7) .0541(3) Uani d . 1 . . S
O1 -.31787(13) -.0445(2) .42355(18) .0482(5) Uani d . 1 . . O
H1A -.3296 -.0545 .3511 .072 Uiso calc R 1 . . H
N1 .19463(16) .4932(3) .2487(2) .0526(6) Uani d . 1 . . N
H1B .1355 .5131 .2419 .063 Uiso calc R 1 . . H
H1C .2191 .5496 .2050 .063 Uiso calc R 1 . . H
N2 .20507(14) .2927(3) .39183(19) .0401(5) Uani d . 1 . . N
H2A .2367 .2166 .4447 .048 Uiso calc R 1 . . H
N3 .10843(14) .3311(3) .3731(2) .0393(5) Uani d . 1 . . N
N4 -.30888(15) .3375(3) .4342(2) .0446(6) Uani d . 1 . . N
C1 .24870(18) .3743(3) .3275(2) .0391(6) Uani d . 1 . . C
C2 .07703(18) .2630(3) .4485(2) .0390(6) Uani d . 1 . . C
H2B .1195 .1944 .5100 .047 Uiso calc R 1 . . H
C3 -.02184(17) .2877(3) .4425(2) .0361(6) Uani d . 1 . . C
C4 -.05077(18) .2072(3) .5280(2) .0408(6) Uani d . 1 . . C
H4A -.0054 .1411 .5885 .049 Uiso calc R 1 . . H
C5 -.14423(18) .2225(3) .5257(2) .0397(6) Uani d . 1 . . C
H5A -.1605 .1647 .5835 .048 Uiso calc R 1 . . H
C6 -.21536(17) .3228(3) .4385(2) .0348(5) Uani d . 1 . . C
C7 -.18530(18) .4109(3) .3547(2) .0376(6) Uani d . 1 . . C
H7A -.2296 .4820 .2968 .045 Uiso calc R 1 . . H
C8 -.09159(18) .3932(3) .3573(2) .0371(6) Uani d . 1 . . C
H8A -.0743 .4528 .3010 .045 Uiso calc R 1 . . H
C9 -.3813(2) .4398(4) .3408(3) .0663(10) Uani d . 1 . . C
H9A -.4423 .4361 .3517 .099 Uiso calc R 1 . . H
H9B -.3904 .3938 .2627 .099 Uiso calc R 1 . . H
H9C -.3592 .5570 .3461 .099 Uiso calc R 1 . . H
C10 -.34758(19) .2260(3) .5034(2) .0443(6) Uani d . 1 . . C
H10A -.3974 .2886 .5210 .053 Uiso calc R 1 . . H
H10B -.2952 .1984 .5800 .053 Uiso calc R 1 . . H
C11 -.39135(19) .0603(3) .4398(3) .0492(7) Uani d . 1 . . C
H11A -.4212 -.0021 .4871 .059 Uiso calc R 1 . . H
H11B -.4421 .0862 .3615 .059 Uiso calc R 1 . . H

loop_
_atom_site_aniso_label
_atom_site_aniso_U_11
_atom_site_aniso_U_22
_atom_site_aniso_U_33
_atom_site_aniso_U_12
_atom_site_aniso_U_13
_atom_site_aniso_U_23
S1 .0389(4) .0662(5) .0620(5) .0016(3) .0245(4) .0044(4)
O1 .0441(11) .0440(11) .0596(12) .0044(8) .0232(9) -.0008(9)
N1 .0449(13) .0536(15) .0577(16) .0021(11) .0177(12) .0172(12)
N2 .0318(11) .0401(12) .0472(13) .0021(9) .0137(10) .0062(9)
N3 .0311(11) .0381(12) .0477(13) -.0009(9) .0140(10) -.0017(9)
N4 .0315(11) .0407(13) .0603(15) .0058(9) .0161(11) .0100(10)
C1 .0365(14) .0374(13) .0411(15) -.0068(10) .0126(12) -.0037(11)
C2 .0347(13) .0304(13) .0477(16) -.0019(10) .0111(12) .0002(10)
C3 .0317(13) .0332(13) .0409(14) -.0054(10) .0109(11) -.0051(10)
C4 .0335(13) .0394(14) .0436(15) .0031(10) .0080(11) .0082(11)
C5 .0341(13) .0426(14) .0415(15) .0006(11) .0136(11) .0062(11)
C6 .0327(13) .0294(12) .0397(14) -.0009(10) .0111(11) -.0037(10)
C7 .0350(13) .0321(13) .0392(15) .0011(10) .0072(11) .0015(10)
C8 .0356(13) .0368(13) .0361(14) -.0047(10) .0104(11) -.0010(10)
C9 .0388(16) .068(2) .089(3) .0183(15) .0216(17) .0319(18)
C10 .0384(14) .0486(16) .0502(17) .0045(11) .0219(13) .0010(12)
C11 .0364(14) .0442(16) .071(2) .0011(11) .0246(14) .0028(13)

loop_
_atom_type_symbol
_atom_type_description
_atom_type_scat_dispersion_real
_atom_type_scat_dispersion_imag
_atom_type_scat_source
C C .0033 .0016 'International Tables Vol C Tables 4.2.6.8 and 6.1.1.4'
H H .0000 .0000 'International Tables Vol C Tables 4.2.6.8 and 6.1.1.4'
N N .0061 .0033 'International Tables Vol C Tables 4.2.6.8 and 6.1.1.4'
O O .0106 .0060 'International Tables Vol C Tables 4.2.6.8 and 6.1.1.4'
S S .1246 .1234 'International Tables Vol C Tables 4.2.6.8 and 6.1.1.4'

loop_
_geom_angle_atom_site_label_1
_geom_angle_atom_site_label_2
_geom_angle_atom_site_label_3
_geom_angle
_geom_angle_publ_flag
C11 O1 H1A 109.5 ?
C1 N1 H1B 120.0 ?
C1 N1 H1C 120.0 ?
H1B N1 H1C 120.0 ?
C1 N2 N3 119.9(2) y
C1 N2 H2A 120.1 ?
N3 N2 H2A 120.1 ?
C2 N3 N2 115.3(2) y
C6 N4 C9 120.7(2) y
C6 N4 C10 122.7(2) y
C9 N4 C10 115.3(2) y
N2 C1 N1 116.1(2) ?
N2 C1 S1 120.9(2) ?
N1 C1 S1 122.9(2) ?
N3 C2 C3 123.0(2) ?
N3 C2 H2B 118.5 ?
C3 C2 H2B 118.5 ?
C4 C3 C8 116.5(2) ?
C4 C3 C2 119.4(2) ?
C8 C3 C2 124.1(2) ?
C5 C4 C3 122.2(2) ?
C5 C4 H4A 118.9 ?
C3 C4 H4A 118.9 ?
C4 C5 C6 121.7(2) ?
C4 C5 H5A 119.2 ?
C6 C5 H5A 119.2 ?
N4 C6 C5 122.3(2) ?
N4 C6 C7 121.3(2) ?
C5 C6 C7 116.4(2) ?
C8 C7 C6 121.3(2) ?
C8 C7 H7A 119.4 ?
C6 C7 H7A 119.4 ?
C7 C8 C3 121.8(2) ?
C7 C8 H8A 119.1 ?
C3 C8 H8A 119.1 ?
N4 C9 H9A 109.5 ?
N4 C9 H9B 109.5 ?
H9A C9 H9B 109.5 ?
N4 C9 H9C 109.5 ?
H9A C9 H9C 109.5 ?
H9B C9 H9C 109.5 ?
N4 C10 C11 113.9(2) ?
N4 C10 H10A 108.8 ?
C11 C10 H10A 108.8 ?
N4 C10 H10B 108.8 ?
C11 C10 H10B 108.8 ?
H10A C10 H10B 107.7 ?
O1 C11 C10 110.6(2) ?
O1 C11 H11A 109.5 ?
C10 C11 H11A 109.5 ?
O1 C11 H11B 109.5 ?
C10 C11 H11B 109.5 ?
H11A C11 H11B 108.1 ?

loop_
_geom_bond_atom_site_label_1
_geom_bond_atom_site_label_2
_geom_bond_site_symmetry_2
_geom_bond_distance
_geom_bond_publ_flag
S1 C1 . 1.680(3) ?
O1 C11 . 1.428(3) y
O1 H1A . .8200 ?
N1 C1 . 1.342(3) y
N1 H1B . .8600 ?
N1 H1C . .8600 ?
N2 C1 . 1.337(3) y
N2 N3 . 1.391(3) y
N2 H2A . .8600 ?
N3 C2 . 1.275(3) y
N4 C6 . 1.369(3) y
N4 C9 . 1.452(3) y
N4 C10 . 1.457(3) y
C2 C3 . 1.449(3) ?
C2 H2B . .9300 ?
C3 C4 . 1.397(3) ?
C3 C8 . 1.403(3) ?
C4 C5 . 1.377(3) ?
C4 H4A . .9300 ?
C5 C6 . 1.399(3) ?
C5 H5A . .9300 ?
C6 C7 . 1.418(3) ?
C7 C8 . 1.381(3) ?
C7 H7A . .9300 ?
C8 H8A . .9300 ?
C9 H9A . .9600 ?
C9 H9B . .9600 ?
C9 H9C . .9600 ?
C10 C11 . 1.507(4) ?
C10 H10A . .9700 ?
C10 H10B . .9700 ?
C11 H11A . .9700 ?
C11 H11B . .9700 ?

loop_
_geom_hbond_atom_site_label_D
_geom_hbond_atom_site_label_H
_geom_hbond_atom_site_label_A
_geom_hbond_site_symmetry_A
_geom_hbond_distance_DH
_geom_hbond_distance_HA
_geom_hbond_distance_DA
_geom_hbond_angle_DHA
_geom_hbond_publ_flag
N1 H1B N3 1_555 .86 2.26 2.621(3) 105 yes
O1 H1A S1 2_545 .82 2.39 3.187(2) 163 yes
N1 H1C O1 2_555 .86 2.60 3.244(3) 133 yes
N2 H2A O1 3_556 .86 2.06 2.923(3) 177 yes

loop_
_geom_torsion_atom_site_label_1
_geom_torsion_atom_site_label_2
_geom_torsion_atom_site_label_3
_geom_torsion_atom_site_label_4
_geom_torsion
C1 N2 N3 C2 -171.7(2)
N3 N2 C1 N1 1.2(3)
N3 N2 C1 S1 -178.74(17)
N2 N3 C2 C3 -179.5(2)
N3 C2 C3 C4 179.4(2)
N3 C2 C3 C8 -2.6(4)
C8 C3 C4 C5 3.3(4)
C2 C3 C4 C5 -178.6(2)
C3 C4 C5 C6 -1.3(4)
C9 N4 C6 C5 -178.6(3)
C10 N4 C6 C5 -12.2(4)
C9 N4 C6 C7 2.1(4)
C10 N4 C6 C7 168.4(2)
C4 C5 C6 N4 179.2(2)
C4 C5 C6 C7 -1.4(4)
N4 C6 C7 C8 -178.6(2)
C5 C6 C7 C8 2.1(3)
C6 C7 C8 C3 .0(4)
C4 C3 C8 C7 -2.7(4)
C2 C3 C8 C7 179.3(2)
C6 N4 C10 C11 -87.1(3)
C9 N4 C10 C11 80.0(3)
N4 C10 C11 O1 64.6(3)

loop_
_cod_related_entry_id
_cod_related_entry_database
_cod_related_entry_code
1 ChemSpider 21182319
